data_2310836
loop_
_publ_author_name
'Eick, H.A.'

_publ_section_title
;
 The crystal structure and lattice parameters of some rare earth
 mono-seleno oxides
;
_journal_name_full 'Acta Crystallographica (1,1948-23,1967)'
_journal_page_first 161
_journal_page_last 161
_journal_volume 13
_journal_year 1960
_chemical_formula_sum 'Ho2 O2 Se'
_space_group_IT_number 164
_symmetry_space_group_name_Hall '-P 3 2"'
_symmetry_space_group_name_H-M 'P -3 m 1'
_cell_angle_alpha 90
_cell_angle_beta 90
_cell_angle_gamma 120
_cell_formula_units_Z 1
_cell_length_a 3.807
_cell_length_b 3.807
_cell_length_c 6.766
_cell_volume 84.924
_citation_journal_id_ASTM ACCRA9
_cod_data_source_file Eick_ACCRA9_1960_991.cif
_cod_data_source_block Ho2O2Se1
_cod_original_cell_volume 84.92359
_cod_original_formula_sum 'Ho2 O2 Se1'
_cod_database_code 2310836

loop_
_symmetry_equiv_pos_as_xyz
x,y,z
-y,x-y,z
-x+y,-x,z
y,x,-z
-x,-x+y,-z
x-y,-y,-z
-x,-y,-z
y,-x+y,-z
x-y,x,-z
-y,-x,z
x,x-y,z
-x+y,y,z

loop_
_atom_site_label
_atom_site_type_symbol
_atom_site_fract_x
_atom_site_fract_y
_atom_site_fract_z
_atom_site_occupancy
_atom_site_U_iso_or_equiv
O1 O-2 0.3333 0.6667 0.62 1 0.0
Ho1 Ho+3 0.3333 0.6667 0.29 1 0.0
Se1 Se-2 0 0 0 1 0.0
